data_4109404
loop_
_publ_author_name
'Mikhail Shatruk'
'Alina Dragulescu-Andrasi'
'Kristen Chambers'
'Sebastian A. Stoian'
'Emile L. Bominaar'
'Catalina Achim'
'Kim R. Dunbar'

_publ_contact_author_address
; 
Department of Chemistry
Texas A&M University
PO Box 30012 
College Station 
Texas 77842-3012 
USA
;
_publ_contact_author_email dunbar@mail.chem.tamu.edu
_publ_contact_author_fax (979)8457177
_publ_contact_author_name 'Dunbar, Kim R.'
_publ_contact_author_phone (979)8625235
_publ_section_title
;
 Properties of Prussian Blue Materials Manifested in Molecular Complexes:
 Observation of Cyanide Linkage Isomerism and Spin-Crossover Behavior in
 Pentanuclear Cyanide Clusters
;
_journal_name_full 'Journal of the American Chemical Society'
_journal_page_first 6104
_journal_page_last 6116
_journal_paper_doi 10.1021/ja066273x
_journal_volume 129
_journal_year 2007
_chemical_formula_sum 'C108 H96 Co2 Fe3 N24'
_chemical_formula_weight 2015.50
_chemical_name_systematic
; 
 ? 
;
_space_group_IT_number 14
_symmetry_cell_setting monoclinic
_symmetry_space_group_name_Hall '-P 2ybc'
_symmetry_space_group_name_H-M 'P 1 21/c 1'
_atom_sites_solution_hydrogens geom
_atom_sites_solution_primary direct
_atom_sites_solution_secondary difmap
_audit_creation_method SHELXL-97
_cell_angle_alpha 90.00
_cell_angle_beta 98.108(5)
_cell_angle_gamma 90.00
_cell_formula_units_Z 4
_cell_length_a 19.113(4)
_cell_length_b 24.925(4)
_cell_length_c 24.674(5)
_cell_measurement_reflns_used 187
_cell_measurement_temperature 30(2)
_cell_volume 11637(4)
_computing_cell_refinement 'SMART V5.625 (Bruker, 2000)'
_computing_data_collection 'SMART V5.625 (Bruker, 2000)'
_computing_data_reduction 'SAINT V6.32 (Bruker, 2001)'
_computing_molecular_graphics 'X-Seed (Barbour, 2001)'
_computing_publication_material 'SHELXL-97 (Sheldrick, 1997)'
_computing_structure_refinement 'SHELXL-97 (Sheldrick, 1997)'
_computing_structure_solution 'SHELXS-97 (Sheldrick, 1997)'
_diffrn_ambient_temperature 30(2)
_diffrn_measured_fraction_theta_full 0.508
_diffrn_measured_fraction_theta_max 0.508
_diffrn_measurement_device_type 'Bruker SMART 1000 CCD area-detector'
_diffrn_measurement_method 'profile data from \w scans'
_diffrn_radiation_monochromator graphite
_diffrn_radiation_source 'fine-focus sealed tube'
_diffrn_radiation_type MoK\a
_diffrn_radiation_wavelength 0.71073
_diffrn_reflns_av_R_equivalents 0.0630
_diffrn_reflns_av_sigmaI/netI 0.2489
_diffrn_reflns_limit_h_max 25
_diffrn_reflns_limit_h_min -1
_diffrn_reflns_limit_k_max 17
_diffrn_reflns_limit_k_min -25
_diffrn_reflns_limit_l_max 31
_diffrn_reflns_limit_l_min -24
_diffrn_reflns_number 21869
_diffrn_reflns_theta_full 28.33
_diffrn_reflns_theta_max 28.33
_diffrn_reflns_theta_min 1.08
_exptl_absorpt_coefficient_mu 0.697
_exptl_absorpt_correction_T_max 0.9273
_exptl_absorpt_correction_T_min 0.7633
_exptl_absorpt_correction_type multi-scan
_exptl_absorpt_process_details 'SADABS v2.03 (Bruker, 2003)'
_exptl_crystal_colour 'burgundy red'
_exptl_crystal_density_diffrn 1.150
_exptl_crystal_description block
_exptl_crystal_F_000 4176
_exptl_crystal_size_max 0.41
_exptl_crystal_size_mid 0.13
_exptl_crystal_size_min 0.11
_platon_squeeze_details ' ?'
_refine_diff_density_max 0.721
_refine_diff_density_min -0.893
_refine_diff_density_rms 0.100
_refine_ls_extinction_method none
_refine_ls_goodness_of_fit_ref 0.889
_refine_ls_hydrogen_treatment mixed
_refine_ls_matrix_type full
_refine_ls_number_parameters 1233
_refine_ls_number_reflns 14754
_refine_ls_number_restraints 48
_refine_ls_restrained_S_all 0.889
_refine_ls_R_factor_all 0.2143
_refine_ls_R_factor_gt 0.1019
_refine_ls_shift/su_max 0.008
_refine_ls_shift/su_mean 0.000
_refine_ls_structure_factor_coef Fsqd
_refine_ls_weighting_details 'calc w=1/[\s^2^(Fo^2^)+(0.1187P)^2^+0.0000P] where P=(Fo^2^+2Fc^2^)/3'
_refine_ls_weighting_scheme calc
_refine_ls_wR_factor_gt 0.2354
_refine_ls_wR_factor_ref 0.2658
_reflns_number_gt 5593
_reflns_number_total 14754
_reflns_threshold_expression >2sigma(I)
_cod_data_source_file ja066273xsi20060829_022453.cif
_cod_data_source_block z:\x-ray\ms126\work\final\p21_c
_cod_original_formula_sum 'C86.40 H76.80 Co1.60 Fe2.40 N19.20'
_cod_database_code 4109404

loop_
_symmetry_equiv_pos_as_xyz
'x, y, z'
'-x, y+1/2, -z+1/2'
'-x, -y, -z'
'x, -y-1/2, z-1/2'

loop_
_atom_site_label
_atom_site_type_symbol
_atom_site_fract_x
_atom_site_fract_y
_atom_site_fract_z
_atom_site_U_iso_or_equiv
_atom_site_adp_type
_atom_site_occupancy
_atom_site_symmetry_multiplicity
_atom_site_calc_flag
_atom_site_refinement_flags
Co1 Co 0.35031(2) 0.48328(2) 0.24406(3) 0.0357(2) Uani 1 1 d .
Co2 Co 0.17408(2) 0.64683(2) 0.36390(3) 0.03264(19) Uani 1 1 d .
Fe1 Fe 0.43727(2) 0.62652(2) 0.38386(3) 0.0353(2) Uani 1 1 d .
Fe2 Fe 0.20194(2) 0.63449(2) 0.16775(3) 0.0335(2) Uani 1 1 d .
Fe3 Fe 0.13842(2) 0.45207(2) 0.33542(3) 0.0343(2) Uani 1 1 d .
N1 N 0.40323(12) 0.55814(13) 0.33909(15) 0.0409(12) Uani 1 1 d .
N2 N 0.27397(12) 0.58255(14) 0.19217(15) 0.0447(13) Uani 1 1 d .
N3 N 0.21306(13) 0.45719(13) 0.28959(18) 0.0487(14) Uani 1 1 d .
N4 N 0.33574(13) 0.65222(12) 0.37516(15) 0.0295(11) Uani 1 1 d .
N5 N 0.17453(11) 0.63345(12) 0.23999(14) 0.0320(12) Uani 1 1 d .
N6 N 0.16553(11) 0.52369(13) 0.36355(14) 0.0327(11) Uani 1 1 d .
N7 N 0.49307(14) 0.50603(15) 0.20653(18) 0.0592(15) Uani 1 1 d .
N8 N 0.40977(15) 0.38066(16) 0.29958(18) 0.0659(16) Uani 1 1 d .
N9 N 0.30210(17) 0.42253(16) 0.1428(2) 0.0788(19) Uani 1 1 d .
N10 N 0.18849(15) 0.66846(15) 0.48747(18) 0.0562(15) Uani 1 1 d .
N11 N 0.17656(14) 0.76804(15) 0.34963(18) 0.0545(15) Uani 1 1 d .
N12 N 0.01352(14) 0.64236(16) 0.36084(18) 0.0667(16) Uani 1 1 d .
N13 N 0.42905(12) 0.60318(13) 0.46817(16) 0.0386(12) Uani 1 1 d .
N14 N 0.53827(12) 0.59182(13) 0.41186(17) 0.0520(14) Uani 1 1 d .
N15 N 0.48526(12) 0.70051(14) 0.41218(15) 0.0404(12) Uani 1 1 d .
N16 N 0.47119(13) 0.66129(14) 0.31380(16) 0.0427(13) Uani 1 1 d .
N17 N 0.26761(13) 0.69241(14) 0.18737(15) 0.0428(13) Uani 1 1 d .
N18 N 0.23512(12) 0.64345(14) 0.09530(15) 0.0403(12) Uani 1 1 d .
N19 N 0.12229(14) 0.67875(13) 0.14156(16) 0.0407(13) Uani 1 1 d .
N20 N 0.13422(13) 0.57799(15) 0.14240(15) 0.0446(13) Uani 1 1 d .
N21 N 0.06588(12) 0.48066(13) 0.27982(16) 0.0484(13) Uani 1 1 d .
N22 N 0.10208(13) 0.38347(13) 0.30430(16) 0.0415(13) Uani 1 1 d .
N23 N 0.06990(13) 0.44756(13) 0.38868(18) 0.0578(15) Uani 1 1 d .
N24 N 0.19785(13) 0.41286(13) 0.39199(17) 0.0408(13) Uani 1 1 d .
C1 C 0.38095(14) 0.52739(16) 0.30538(19) 0.0375(15) Uani 1 1 d .
C2 C 0.30883(15) 0.54517(18) 0.21287(18) 0.0413(15) Uani 1 1 d .
C3 C 0.26431(17) 0.46683(17) 0.26997(19) 0.0392(15) Uani 1 1 d .
C4 C 0.27264(17) 0.64832(17) 0.3690(2) 0.0395(10) Uiso 1 1 d .
C5 C 0.16973(15) 0.63841(17) 0.28593(19) 0.0371(15) Uani 1 1 d .
C6 C 0.17287(16) 0.57010(16) 0.36925(19) 0.0341(9) Uiso 1 1 d .
C7 C 0.43892(18) 0.49647(18) 0.2192(2) 0.0481(17) Uani 1 1 d .
C8 C 0.38705(16) 0.42226(19) 0.2766(2) 0.0565(18) Uani 1 1 d .
C9 C 0.32198(18) 0.44637(16) 0.1803(2) 0.0443(17) Uani 1 1 d .
C10 C 0.18386(16) 0.66025(18) 0.43984(19) 0.0396(15) Uani 1 1 d .
C11 C 0.17358(15) 0.72283(17) 0.3544(2) 0.0419(16) Uani 1 1 d .
C12 C 0.07482(17) 0.64398(16) 0.3612(2) 0.0415(16) Uani 1 1 d .
C13 C 0.48816(16) 0.58065(17) 0.4950(2) 0.0396(13) Uani 1 1 d U
C14 C 0.54494(18) 0.57176(18) 0.4673(2) 0.0488(14) Uani 1 1 d U
C15 C 0.37481(17) 0.60818(17) 0.4971(2) 0.0439(16) Uani 1 1 d .
H15 H 0.3322 0.6224 0.4780 0.053 Uiso 1 1 calc R
C16 C 0.37389(19) 0.59452(19) 0.5534(2) 0.0564(19) Uani 1 1 d .
C17 C 0.43148(18) 0.57199(18) 0.5793(2) 0.0432(13) Uani 1 1 d U
C18 C 0.49057(18) 0.56260(17) 0.5517(2) 0.0450(14) Uani 1 1 d U
C19 C 0.55561(18) 0.53925(17) 0.5751(2) 0.0490(17) Uani 1 1 d .
H19 H 0.5608 0.5294 0.6126 0.059 Uiso 1 1 calc R
C20 C 0.60811(19) 0.53062(19) 0.5486(2) 0.063(2) Uani 1 1 d .
H20 H 0.6484 0.5128 0.5673 0.076 Uiso 1 1 calc R
C21 C 0.60973(17) 0.54614(17) 0.4925(2) 0.0406(10) Uiso 1 1 d U
C22 C 0.66427(18) 0.54075(17) 0.4633(2) 0.0500(14) Uani 1 1 d U
C23 C 0.66004(15) 0.56250(17) 0.4074(2) 0.0477(17) Uani 1 1 d .
C24 C 0.59541(17) 0.58465(17) 0.3879(2) 0.0465(17) Uani 1 1 d .
H24 H 0.5910 0.5968 0.3511 0.056 Uiso 1 1 calc R
C25 C 0.30837(19) 0.6038(2) 0.5806(2) 0.067(2) Uani 1 1 d .
H25A H 0.2891 0.5692 0.5901 0.100 Uiso 1 1 calc R
H25B H 0.2729 0.6231 0.5553 0.100 Uiso 1 1 calc R
H25C H 0.3209 0.6252 0.6139 0.100 Uiso 1 1 calc R
C26 C 0.4373(2) 0.5481(2) 0.6372(2) 0.066(2) Uani 1 1 d .
H26A H 0.4332 0.5769 0.6637 0.099 Uiso 1 1 calc R
H26B H 0.4831 0.5303 0.6463 0.099 Uiso 1 1 calc R
H26C H 0.3993 0.5220 0.6386 0.099 Uiso 1 1 calc R
C27 C 0.73290(17) 0.51414(19) 0.4918(2) 0.073(2) Uani 1 1 d .
H27A H 0.7418 0.5257 0.5301 0.110 Uiso 1 1 calc R
H27B H 0.7727 0.5248 0.4731 0.110 Uiso 1 1 calc R
H27C H 0.7277 0.4750 0.4903 0.110 Uiso 1 1 calc R
C28 C 0.71650(18) 0.5574(2) 0.3761(2) 0.080(2) Uani 1 1 d .
H28A H 0.7282 0.5194 0.3726 0.120 Uiso 1 1 calc R
H28B H 0.7580 0.5767 0.3943 0.120 Uiso 1 1 calc R
H28C H 0.7023 0.5727 0.3396 0.120 Uiso 1 1 calc R
C29 C 0.51601(15) 0.73057(16) 0.37366(19) 0.0317(14) Uani 1 1 d .
C30 C 0.50847(16) 0.70672(16) 0.32231(19) 0.0332(15) Uani 1 1 d .
C31 C 0.49318(15) 0.72235(17) 0.4622(2) 0.0508(16) Uani 1 1 d .
H31 H 0.4742 0.7027 0.4897 0.061 Uiso 1 1 calc R
C32 C 0.52701(15) 0.77193(16) 0.47887(18) 0.0306(14) Uani 1 1 d .
C33 C 0.55681(16) 0.79966(17) 0.4377(2) 0.0464(17) Uani 1 1 d .
C34 C 0.55354(16) 0.77834(16) 0.38533(19) 0.0325(14) Uani 1 1 d .
C35 C 0.5806(2) 0.8041(2) 0.3407(2) 0.0632(19) Uani 1 1 d .
H35 H 0.6046 0.8374 0.3468 0.076 Uiso 1 1 calc R
C36 C 0.5728(2) 0.7820(2) 0.2899(2) 0.0611(19) Uani 1 1 d .
H36 H 0.5928 0.7999 0.2617 0.073 Uiso 1 1 calc R
C37 C 0.53596(18) 0.73340(17) 0.2774(2) 0.0380(13) Uani 1 1 d U
C38 C 0.52574(19) 0.71036(17) 0.2256(2) 0.0408(13) Uani 1 1 d U
C39 C 0.48465(19) 0.66467(18) 0.2170(2) 0.0433(17) Uani 1 1 d .
C40 C 0.45944(18) 0.64022(17) 0.2618(2) 0.0408(16) Uani 1 1 d .
H40 H 0.4332 0.6079 0.2559 0.049 Uiso 1 1 calc R
C41 C 0.52924(19) 0.7939(2) 0.5359(2) 0.0591(19) Uani 1 1 d .
H41A H 0.5785 0.7973 0.5530 0.089 Uiso 1 1 calc R
H41B H 0.5041 0.7694 0.5576 0.089 Uiso 1 1 calc R
H41C H 0.5065 0.8292 0.5342 0.089 Uiso 1 1 calc R
C42 C 0.59354(17) 0.85338(18) 0.4551(2) 0.0600(19) Uani 1 1 d .
H42A H 0.6059 0.8719 0.4227 0.090 Uiso 1 1 calc R
H42B H 0.6366 0.8464 0.4808 0.090 Uiso 1 1 calc R
H42C H 0.5615 0.8759 0.4729 0.090 Uiso 1 1 calc R
C43 C 0.5517(2) 0.73860(19) 0.1760(2) 0.069(2) Uani 1 1 d .
H43A H 0.5915 0.7185 0.1650 0.103 Uiso 1 1 calc R
H43B H 0.5670 0.7752 0.1864 0.103 Uiso 1 1 calc R
H43C H 0.5131 0.7399 0.1454 0.103 Uiso 1 1 calc R
C44 C 0.4673(2) 0.63686(19) 0.1621(2) 0.0543(18) Uani 1 1 d .
H44A H 0.4494 0.6632 0.1341 0.081 Uiso 1 1 calc R
H44B H 0.4312 0.6094 0.1645 0.081 Uiso 1 1 calc R
H44C H 0.5101 0.6200 0.1523 0.081 Uiso 1 1 calc R
C45 C 0.29963(15) 0.71193(16) 0.14477(19) 0.0355(15) Uani 1 1 d .
C46 C 0.28049(16) 0.68548(17) 0.0932(2) 0.0366(15) Uani 1 1 d .
C47 C 0.28627(16) 0.71649(17) 0.23666(19) 0.0390(15) Uani 1 1 d .
H47 H 0.2662 0.7030 0.2671 0.047 Uiso 1 1 calc R
C48 C 0.33420(18) 0.76083(17) 0.2459(2) 0.0447(17) Uani 1 1 d .
C49 C 0.36446(18) 0.78090(18) 0.2022(2) 0.0410(16) Uani 1 1 d .
C50 C 0.34714(16) 0.75670(17) 0.15003(19) 0.0378(15) Uani 1 1 d .
C51 C 0.37384(18) 0.77257(19) 0.0983(2) 0.0519(18) Uani 1 1 d .
H51 H 0.4068 0.8012 0.0991 0.062 Uiso 1 1 calc R
C52 C 0.35328(17) 0.74844(17) 0.0526(2) 0.0451(17) Uani 1 1 d .
H52 H 0.3695 0.7619 0.0205 0.054 Uiso 1 1 calc R
C53 C 0.30739(16) 0.70251(18) 0.04701(19) 0.0399(16) Uani 1 1 d .
C54 C 0.28601(18) 0.67480(19) -0.0029(2) 0.0537(18) Uani 1 1 d .
C55 C 0.24082(19) 0.6303(2) 0.0005(2) 0.0613(19) Uani 1 1 d .
C56 C 0.21719(18) 0.6159(2) 0.0474(2) 0.0542(18) Uani 1 1 d .
H56 H 0.1870 0.5857 0.0471 0.065 Uiso 1 1 calc R
C57 C 0.34737(18) 0.78397(19) 0.3012(2) 0.0514(18) Uani 1 1 d .
H57A H 0.3974 0.7796 0.3161 0.077 Uiso 1 1 calc R
H57B H 0.3181 0.7655 0.3250 0.077 Uiso 1 1 calc R
H57C H 0.3354 0.8222 0.2996 0.077 Uiso 1 1 calc R
C58 C 0.41306(19) 0.83039(18) 0.2094(2) 0.0593(19) Uani 1 1 d .
H58A H 0.3885 0.8612 0.1909 0.089 Uiso 1 1 calc R
H58B H 0.4563 0.8231 0.1936 0.089 Uiso 1 1 calc R
H58C H 0.4253 0.8383 0.2485 0.089 Uiso 1 1 calc R
C59 C 0.31502(19) 0.6935(2) -0.0548(2) 0.081(2) Uani 1 1 d .
H59A H 0.3641 0.6816 -0.0534 0.122 Uiso 1 1 calc R
H59B H 0.3130 0.7327 -0.0571 0.122 Uiso 1 1 calc R
H59C H 0.2864 0.6780 -0.0872 0.122 Uiso 1 1 calc R
C60 C 0.2162(2) 0.5957(2) -0.0503(3) 0.123(3) Uani 1 1 d .
H60A H 0.1732 0.5762 -0.0450 0.184 Uiso 1 1 calc R
H60B H 0.2534 0.5700 -0.0558 0.184 Uiso 1 1 calc R
H60C H 0.2063 0.6189 -0.0826 0.184 Uiso 1 1 calc R
C61 C 0.06600(17) 0.65396(16) 0.1154(2) 0.0372(13) Uani 1 1 d U
C62 C 0.07214(16) 0.59790(16) 0.11296(19) 0.0324(12) Uani 1 1 d U
C63 C 0.11867(19) 0.73437(18) 0.1397(2) 0.0478(14) Uani 1 1 d U
H63 H 0.1591 0.7540 0.1555 0.057 Uiso 1 1 calc R
C64 C 0.05876(19) 0.76352(19) 0.1160(2) 0.0527(11) Uiso 1 1 d U
C65 C 0.0009(2) 0.73886(18) 0.0871(2) 0.065(2) Uani 1 1 d .
C66 C 0.00391(18) 0.68053(18) 0.0860(2) 0.0576(18) Uani 1 1 d .
C67 C -0.0490(2) 0.64477(18) 0.0573(2) 0.064(2) Uani 1 1 d .
H67 H -0.0901 0.6600 0.0369 0.077 Uiso 1 1 calc R
C68 C -0.04214(18) 0.59227(18) 0.0583(2) 0.0510(17) Uani 1 1 d .
H68 H -0.0790 0.5716 0.0386 0.061 Uiso 1 1 calc R
C69 C 0.01689(16) 0.56403(16) 0.0872(2) 0.0384(16) Uani 1 1 d .
C70 C 0.02691(17) 0.50912(18) 0.0915(2) 0.0490(17) Uani 1 1 d .
C71 C 0.08936(16) 0.48730(16) 0.1220(2) 0.0386(16) Uani 1 1 d .
C72 C 0.14019(16) 0.52251(16) 0.14404(19) 0.0371(15) Uani 1 1 d .
H72 H 0.1832 0.5079 0.1620 0.045 Uiso 1 1 calc R
C73 C 0.0633(3) 0.82521(19) 0.1126(3) 0.098(3) Uani 1 1 d .
H73A H 0.0664 0.8359 0.0748 0.147 Uiso 1 1 calc R
H73B H 0.1053 0.8378 0.1366 0.147 Uiso 1 1 calc R
H73C H 0.0210 0.8412 0.1243 0.147 Uiso 1 1 calc R
C74 C -0.0629(2) 0.7641(2) 0.0580(3) 0.090(2) Uani 1 1 d .
H74A H -0.0638 0.8021 0.0681 0.135 Uiso 1 1 calc R
H74B H -0.1049 0.7461 0.0680 0.135 Uiso 1 1 calc R
H74C H -0.0627 0.7610 0.0184 0.135 Uiso 1 1 calc R
C75 C -0.02559(18) 0.46756(18) 0.0621(2) 0.062(2) Uani 1 1 d .
H75A H -0.0470 0.4470 0.0894 0.093 Uiso 1 1 calc R
H75B H -0.0003 0.4431 0.0406 0.093 Uiso 1 1 calc R
H75C H -0.0627 0.4863 0.0378 0.093 Uiso 1 1 calc R
C76 C 0.10432(18) 0.42919(16) 0.1287(2) 0.057(2) Uani 1 1 d .
H76A H 0.1500 0.4241 0.1517 0.086 Uiso 1 1 calc R
H76B H 0.1058 0.4129 0.0927 0.086 Uiso 1 1 calc R
H76C H 0.0670 0.4121 0.1461 0.086 Uiso 1 1 calc R
C77 C 0.02154(16) 0.44193(15) 0.25468(19) 0.0301(14) Uani 1 1 d .
C78 C 0.04289(17) 0.38946(16) 0.2660(2) 0.0404(16) Uani 1 1 d .
C79 C 0.04791(15) 0.53277(15) 0.26415(19) 0.0345(15) Uani 1 1 d .
H79 H 0.0782 0.5611 0.2786 0.041 Uiso 1 1 calc R
C80 C -0.01298(16) 0.54553(17) 0.2279(2) 0.0402(15) Uani 1 1 d .
C81 C -0.05966(16) 0.50874(15) 0.20539(19) 0.0327(15) Uani 1 1 d .
C82 C -0.04050(16) 0.45624(18) 0.2178(2) 0.0520(17) Uani 1 1 d .
C83 C -0.08103(19) 0.40815(16) 0.1925(2) 0.0555(19) Uani 1 1 d .
H83 H -0.1230 0.4139 0.1676 0.067 Uiso 1 1 calc R
C84 C -0.0595(2) 0.35778(19) 0.2041(2) 0.0623(19) Uani 1 1 d .
H84 H -0.0867 0.3291 0.1867 0.075 Uiso 1 1 calc R
C85 C 0.00256(19) 0.34496(18) 0.2415(2) 0.0518(18) Uani 1 1 d .
C86 C 0.0274(2) 0.29283(18) 0.2564(3) 0.072(2) Uani 1 1 d .
C87 C 0.08766(19) 0.28818(19) 0.2938(2) 0.0586(19) Uani 1 1 d .
C88 C 0.12408(19) 0.33391(18) 0.3149(2) 0.0490(18) Uani 1 1 d .
H88 H 0.1675 0.3290 0.3383 0.059 Uiso 1 1 calc R
C89 C -0.02820(18) 0.60582(15) 0.2181(2) 0.0463(18) Uani 1 1 d .
H89A H -0.0585 0.6106 0.1829 0.069 Uiso 1 1 calc R
H89B H 0.0164 0.6250 0.2174 0.069 Uiso 1 1 calc R
H89C H -0.0521 0.6201 0.2476 0.069 Uiso 1 1 calc R
C90 C -0.12681(18) 0.52348(18) 0.1718(2) 0.059(2) Uani 1 1 d .
H90A H -0.1490 0.5529 0.1896 0.089 Uiso 1 1 calc R
H90B H -0.1585 0.4924 0.1681 0.089 Uiso 1 1 calc R
H90C H -0.1176 0.5350 0.1355 0.089 Uiso 1 1 calc R
C91 C -0.0132(2) 0.24354(19) 0.2320(3) 0.085(3) Uani 1 1 d .
H91A H 0.0140 0.2257 0.2064 0.128 Uiso 1 1 calc R
H91B H -0.0591 0.2547 0.2126 0.128 Uiso 1 1 calc R
H91C H -0.0204 0.2186 0.2614 0.128 Uiso 1 1 calc R
C92 C 0.1179(2) 0.23235(17) 0.3073(3) 0.065(2) Uani 1 1 d .
H92A H 0.1213 0.2261 0.3468 0.098 Uiso 1 1 calc R
H92B H 0.1650 0.2297 0.2962 0.098 Uiso 1 1 calc R
H92C H 0.0867 0.2054 0.2877 0.098 Uiso 1 1 calc R
C93 C 0.09442(16) 0.42095(16) 0.4328(2) 0.0489(17) Uani 1 1 d .
C94 C 0.16470(18) 0.39859(18) 0.4367(2) 0.0503(18) Uani 1 1 d .
C95 C 0.00417(15) 0.46727(17) 0.3844(2) 0.0528(17) Uani 1 1 d .
H95 H -0.0144 0.4859 0.3520 0.063 Uiso 1 1 calc R
C96 C -0.03841(16) 0.46143(17) 0.4262(2) 0.0407(15) Uani 1 1 d .
C97 C -0.01503(18) 0.43547(18) 0.4735(2) 0.0536(14) Uani 1 1 d U
C98 C 0.05666(19) 0.41125(19) 0.4797(2) 0.0593(15) Uani 1 1 d U
C99 C 0.0903(2) 0.38150(19) 0.5260(2) 0.0621(15) Uani 1 1 d U
H99 H 0.0679 0.3775 0.5577 0.075 Uiso 1 1 calc R
C100 C 0.1541(2) 0.3593(2) 0.5238(2) 0.0628(16) Uani 1 1 d U
H100 H 0.1726 0.3369 0.5535 0.075 Uiso 1 1 calc R
C101 C 0.19666(19) 0.36594(18) 0.4810(2) 0.0503(18) Uani 1 1 d .
C102 C 0.26350(19) 0.34532(19) 0.4801(2) 0.0558(13) Uiso 1 1 d .
C103 C 0.29732(18) 0.35680(19) 0.4320(2) 0.0524(18) Uani 1 1 d .
C104 C 0.26444(18) 0.39140(19) 0.3936(2) 0.064(2) Uani 1 1 d .
H104 H 0.2902 0.4017 0.3650 0.077 Uiso 1 1 calc R
C105 C -0.11183(17) 0.48460(19) 0.4174(2) 0.080(2) Uani 1 1 d .
H10A H -0.1454 0.4579 0.4273 0.120 Uiso 1 1 calc R
H10B H -0.1244 0.4945 0.3788 0.120 Uiso 1 1 calc R
H10C H -0.1135 0.5165 0.4404 0.120 Uiso 1 1 calc R
C106 C -0.0620(2) 0.4276(2) 0.5137(2) 0.082(2) Uani 1 1 d .
H10D H -0.0820 0.4622 0.5225 0.124 Uiso 1 1 calc R
H10E H -0.0357 0.4120 0.5469 0.124 Uiso 1 1 calc R
H10F H -0.1003 0.4032 0.4989 0.124 Uiso 1 1 calc R
C107 C 0.3035(3) 0.3096(2) 0.5234(3) 0.082(3) Uani 1 1 d .
H10G H 0.2789 0.3088 0.5557 0.123 Uiso 1 1 calc R
H10H H 0.3514 0.3236 0.5337 0.123 Uiso 1 1 calc R
H10I H 0.3060 0.2731 0.5088 0.123 Uiso 1 1 calc R
C108 C 0.36719(17) 0.33054(17) 0.4242(2) 0.0508(18) Uani 1 1 d .
H10J H 0.3594 0.2924 0.4157 0.076 Uiso 1 1 calc R
H10K H 0.4007 0.3342 0.4579 0.076 Uiso 1 1 calc R
H10L H 0.3864 0.3481 0.3940 0.076 Uiso 1 1 calc R

loop_
_atom_site_aniso_label
_atom_site_aniso_U_11
_atom_site_aniso_U_22
_atom_site_aniso_U_33
_atom_site_aniso_U_23
_atom_site_aniso_U_13
_atom_site_aniso_U_12
Co1 0.03274(19) 0.0372(4) 0.0404(4) -0.0005(4) 0.0167(2) 0.0062(2)
Co2 0.03084(19) 0.0321(4) 0.0369(4) 0.0003(4) 0.0113(2) 0.0043(2)
Fe1 0.02517(19) 0.0433(4) 0.0387(5) 0.0026(4) 0.0092(2) -0.0032(2)
Fe2 0.0347(2) 0.0368(4) 0.0305(4) 0.0038(4) 0.0097(2) -0.0033(2)
Fe3 0.02749(19) 0.0297(4) 0.0480(5) 0.0020(4) 0.0131(2) -0.0025(2)
N1 0.0237(11) 0.054(2) 0.045(3) 0.025(2) 0.0075(12) 0.0077(13)
N2 0.0302(12) 0.075(3) 0.032(3) -0.007(2) 0.0121(12) -0.0252(14)
N3 0.0258(12) 0.030(2) 0.090(4) -0.008(2) 0.0067(15) 0.0022(13)
N4 0.0477(14) 0.019(2) 0.021(2) 0.011(2) 0.0040(13) 0.0004(13)
N5 0.0214(11) 0.029(2) 0.046(3) -0.012(2) 0.0071(12) -0.0012(12)
N6 0.0207(10) 0.054(2) 0.025(2) -0.002(2) 0.0083(11) 0.0020(13)
N7 0.0459(14) 0.065(3) 0.074(3) -0.010(3) 0.0325(15) 0.0051(16)
N8 0.0443(15) 0.083(3) 0.071(4) 0.001(3) 0.0103(17) 0.0274(17)
N9 0.0682(19) 0.050(3) 0.125(5) 0.010(3) 0.036(2) 0.0027(19)
N10 0.0630(17) 0.055(3) 0.056(3) -0.012(3) 0.0265(16) -0.0091(17)
N11 0.0474(16) 0.057(3) 0.058(3) 0.003(3) 0.0073(16) 0.0078(17)
N12 0.0328(13) 0.087(3) 0.086(4) 0.011(3) 0.0273(15) 0.0068(16)
N13 0.0297(12) 0.032(2) 0.053(3) 0.016(2) 0.0031(13) -0.0066(13)
N14 0.0261(12) 0.038(2) 0.098(3) -0.024(2) 0.0278(14) -0.0112(13)
N15 0.0284(12) 0.066(3) 0.028(2) 0.023(2) 0.0077(12) 0.0048(14)
N16 0.0350(13) 0.047(2) 0.048(3) 0.008(2) 0.0111(14) 0.0041(14)
N17 0.0396(13) 0.063(3) 0.029(3) 0.012(2) 0.0154(13) 0.0046(15)
N18 0.0270(12) 0.054(3) 0.038(3) 0.007(2) -0.0008(13) 0.0005(14)
N19 0.0519(15) 0.033(2) 0.038(3) -0.019(2) 0.0110(14) -0.0183(14)
N20 0.0332(13) 0.071(3) 0.032(3) 0.013(2) 0.0099(13) 0.0085(15)
N21 0.0280(12) 0.045(2) 0.077(3) -0.042(2) 0.0226(13) -0.0062(13)
N22 0.0326(13) 0.033(2) 0.058(3) 0.012(2) 0.0042(14) 0.0075(13)
N23 0.0190(12) 0.044(2) 0.110(4) 0.005(3) 0.0068(16) 0.0044(13)
N24 0.0414(13) 0.022(2) 0.062(3) -0.017(2) 0.0149(14) -0.0003(13)
C1 0.0188(13) 0.040(3) 0.054(3) 0.027(3) 0.0058(15) 0.0010(15)
C2 0.0197(13) 0.066(3) 0.036(3) -0.013(3) -0.0038(15) -0.0027(17)
C3 0.0447(17) 0.038(3) 0.031(3) -0.034(3) -0.0060(17) 0.0059(17)
C5 0.0251(14) 0.047(3) 0.039(3) -0.009(3) 0.0042(15) 0.0074(16)
C7 0.0520(19) 0.041(3) 0.050(4) 0.003(3) 0.0039(19) 0.0125(19)
C8 0.0283(15) 0.080(4) 0.062(4) -0.026(3) 0.0090(17) 0.0138(19)
C9 0.0528(19) 0.013(3) 0.065(4) -0.013(3) 0.000(2) 0.0075(18)
C10 0.0384(16) 0.054(3) 0.029(3) -0.019(3) 0.0139(15) 0.0006(18)
C11 0.0280(15) 0.030(3) 0.068(4) 0.005(3) 0.0070(17) 0.0049(16)
C12 0.0506(18) 0.030(3) 0.045(4) 0.011(3) 0.0109(18) 0.0114(18)
C13 0.0364(15) 0.037(2) 0.047(3) 0.015(2) 0.0102(15) -0.0024(16)
C14 0.0433(16) 0.044(3) 0.060(3) 0.002(3) 0.0102(17) -0.0013(17)
C15 0.0394(16) 0.051(3) 0.043(4) 0.006(3) 0.0109(17) -0.0035(18)
C16 0.052(2) 0.058(3) 0.055(4) 0.005(3) -0.007(2) 0.015(2)
C17 0.0546(17) 0.045(3) 0.030(3) 0.008(2) 0.0076(16) -0.0093(18)
C18 0.0546(18) 0.034(2) 0.042(3) 0.015(2) -0.0076(17) -0.0067(17)
C19 0.058(2) 0.053(3) 0.038(4) -0.005(3) 0.0148(19) 0.013(2)
C20 0.0426(19) 0.070(4) 0.078(5) 0.026(4) 0.011(2) -0.003(2)
C22 0.0458(16) 0.036(2) 0.070(3) 0.002(3) 0.0159(18) 0.0131(17)
C23 0.0228(14) 0.040(3) 0.083(4) -0.014(3) 0.0165(17) 0.0033(16)
C24 0.0523(19) 0.051(3) 0.038(4) -0.028(3) 0.0139(18) -0.0037(19)
C25 0.070(2) 0.073(4) 0.061(5) 0.005(4) 0.024(2) -0.004(2)
C26 0.087(3) 0.076(4) 0.041(4) -0.002(4) 0.032(2) 0.004(3)
C27 0.0384(18) 0.078(4) 0.106(5) 0.015(4) 0.018(2) 0.016(2)
C28 0.051(2) 0.104(5) 0.093(5) 0.026(4) 0.037(2) 0.013(2)
C29 0.0368(15) 0.031(3) 0.029(3) 0.001(3) 0.0100(15) 0.0088(16)
C30 0.0453(16) 0.029(3) 0.028(3) 0.004(3) 0.0169(15) -0.0124(16)
C31 0.0233(14) 0.059(3) 0.071(4) 0.044(3) 0.0084(16) 0.0137(17)
C32 0.0404(15) 0.033(3) 0.023(3) -0.015(3) 0.0202(14) 0.0033(16)
C33 0.0314(15) 0.041(3) 0.067(4) -0.008(3) 0.0081(18) 0.0094(17)
C34 0.0449(16) 0.028(3) 0.027(3) 0.010(3) 0.0125(15) -0.0069(17)
C35 0.076(2) 0.081(4) 0.035(4) 0.028(4) 0.020(2) -0.036(2)
C36 0.089(2) 0.063(4) 0.033(4) 0.014(3) 0.014(2) -0.042(2)
C37 0.0703(18) 0.029(2) 0.021(3) -0.008(2) 0.0283(15) -0.0115(17)
C38 0.0784(19) 0.029(2) 0.022(3) -0.011(2) 0.0310(16) -0.0170(18)
C39 0.063(2) 0.041(3) 0.029(4) 0.015(3) 0.0144(18) -0.011(2)
C40 0.064(2) 0.027(3) 0.034(4) 0.013(3) 0.0186(18) -0.0045(19)
C41 0.055(2) 0.070(4) 0.053(4) 0.001(4) 0.011(2) 0.013(2)
C42 0.0420(18) 0.068(4) 0.073(4) -0.037(3) 0.0182(19) -0.008(2)
C43 0.094(3) 0.064(4) 0.054(5) -0.009(4) 0.029(2) -0.031(3)
C44 0.087(2) 0.056(4) 0.025(4) -0.013(3) 0.026(2) -0.023(2)
C45 0.0326(15) 0.036(3) 0.039(3) 0.001(3) 0.0100(15) 0.0074(16)
C46 0.0363(15) 0.033(3) 0.042(3) 0.002(3) 0.0119(16) 0.0042(17)
C47 0.0413(16) 0.047(3) 0.031(3) -0.015(3) 0.0127(16) 0.0019(18)
C48 0.0531(18) 0.037(3) 0.047(4) -0.002(3) 0.0173(18) -0.0150(18)
C49 0.0575(18) 0.042(3) 0.027(3) 0.002(3) 0.0188(17) -0.0177(19)
C50 0.0483(16) 0.041(3) 0.028(3) -0.004(3) 0.0194(15) -0.0242(17)
C51 0.0535(19) 0.060(4) 0.046(4) 0.019(3) 0.0201(18) -0.010(2)
C52 0.0458(17) 0.048(3) 0.044(4) -0.001(3) 0.0152(18) -0.0140(18)
C53 0.0392(16) 0.057(3) 0.024(3) 0.009(3) 0.0056(16) 0.0009(18)
C54 0.0402(18) 0.070(4) 0.049(4) -0.007(3) 0.0022(19) -0.003(2)
C55 0.055(2) 0.081(4) 0.048(4) -0.013(4) 0.007(2) -0.025(2)
C56 0.0474(18) 0.076(4) 0.042(4) 0.020(3) 0.0168(18) -0.017(2)
C57 0.0508(19) 0.057(3) 0.049(4) -0.004(3) 0.0148(19) -0.014(2)
C58 0.088(2) 0.055(3) 0.043(4) -0.009(3) 0.036(2) -0.036(2)
C59 0.051(2) 0.164(6) 0.033(4) 0.018(4) 0.0224(19) -0.012(3)
C60 0.126(3) 0.161(5) 0.087(6) -0.068(4) 0.037(3) -0.105(3)
C61 0.0516(17) 0.021(2) 0.040(3) 0.004(2) 0.0082(16) -0.0013(16)
C62 0.0386(15) 0.029(2) 0.030(3) -0.008(2) 0.0074(14) 0.0039(15)
C63 0.0552(18) 0.048(3) 0.038(3) 0.020(3) -0.0008(17) -0.0033(18)
C65 0.064(2) 0.035(3) 0.093(5) 0.023(3) 0.000(2) 0.025(2)
C66 0.050(2) 0.041(3) 0.075(4) -0.034(3) -0.018(2) 0.0108(19)
C67 0.054(2) 0.047(3) 0.081(5) -0.011(3) -0.023(2) 0.008(2)
C68 0.050(2) 0.045(3) 0.052(4) 0.007(3) -0.014(2) 0.007(2)
C69 0.0372(16) 0.024(3) 0.051(4) -0.004(3) -0.0036(17) -0.0021(17)
C70 0.0414(18) 0.048(3) 0.055(4) -0.014(3) -0.0010(19) -0.0009(19)
C71 0.0367(16) 0.026(3) 0.052(4) -0.003(3) 0.0042(17) -0.0051(17)
C72 0.0341(15) 0.032(3) 0.046(4) -0.013(3) 0.0076(16) 0.0033(16)
C73 0.106(3) 0.050(4) 0.126(7) -0.014(5) -0.022(4) 0.027(3)
C74 0.097(3) 0.064(4) 0.099(6) -0.001(4) -0.023(3) 0.046(3)
C75 0.0469(19) 0.052(3) 0.084(5) -0.008(4) 0.003(2) -0.017(2)
C76 0.0468(19) 0.038(3) 0.087(5) 0.000(4) 0.008(2) -0.0108(19)
C77 0.0385(15) 0.020(3) 0.032(3) -0.013(3) 0.0050(16) -0.0034(15)
C78 0.0425(17) 0.025(3) 0.052(4) -0.004(3) 0.0020(18) -0.0018(17)
C79 0.0289(14) 0.017(3) 0.058(4) 0.004(3) 0.0059(16) 0.0080(15)
C80 0.0314(15) 0.046(3) 0.043(3) 0.021(3) 0.0035(16) -0.0132(17)
C81 0.0398(16) 0.012(3) 0.045(4) -0.005(3) 0.0006(17) 0.0092(16)
C82 0.0310(16) 0.052(3) 0.070(4) -0.042(3) -0.0017(18) -0.0048(18)
C83 0.058(2) 0.017(3) 0.084(5) -0.027(3) -0.015(2) 0.0045(19)
C84 0.065(2) 0.052(3) 0.062(4) -0.014(3) -0.019(2) -0.015(2)
C85 0.051(2) 0.037(3) 0.063(4) 0.006(3) -0.008(2) -0.007(2)
C86 0.054(2) 0.028(3) 0.125(6) 0.025(4) -0.022(3) -0.017(2)
C87 0.049(2) 0.046(3) 0.075(5) -0.003(3) -0.012(2) 0.003(2)
C88 0.0500(19) 0.045(3) 0.050(4) 0.012(3) 0.001(2) -0.009(2)
C89 0.0501(19) 0.019(3) 0.068(4) -0.007(3) -0.001(2) 0.0023(18)
C90 0.051(2) 0.038(3) 0.085(5) 0.011(3) -0.003(2) 0.000(2)
C91 0.110(3) 0.038(4) 0.097(6) 0.004(4) -0.025(3) -0.016(3)
C92 0.093(3) 0.028(3) 0.068(5) 0.007(4) -0.014(3) -0.013(2)
C93 0.0316(15) 0.035(3) 0.084(4) -0.032(3) 0.0208(18) -0.0155(16)
C94 0.0474(18) 0.043(3) 0.063(4) 0.013(3) 0.0135(19) -0.0124(19)
C95 0.0263(13) 0.055(3) 0.084(4) -0.023(3) 0.0314(16) -0.0102(16)
C96 0.0463(16) 0.031(3) 0.051(4) 0.004(3) 0.0307(16) -0.0083(17)
C97 0.0623(17) 0.036(2) 0.072(3) -0.010(3) 0.0449(17) -0.0226(17)
C98 0.0611(18) 0.052(3) 0.070(3) -0.004(3) 0.0274(19) -0.0163(19)
C99 0.089(2) 0.058(3) 0.047(3) 0.010(3) 0.0368(19) -0.021(2)
C100 0.091(2) 0.053(3) 0.050(3) 0.005(3) 0.027(2) -0.007(2)
C101 0.062(2) 0.046(3) 0.043(4) 0.013(3) 0.010(2) -0.014(2)
C103 0.0418(18) 0.058(3) 0.053(4) 0.018(3) -0.0083(19) 0.000(2)
C104 0.0364(17) 0.072(4) 0.085(5) -0.029(4) 0.012(2) 0.007(2)
C105 0.0442(17) 0.063(4) 0.144(5) -0.025(4) 0.049(2) -0.007(2)
C106 0.091(2) 0.073(4) 0.100(5) -0.033(4) 0.069(2) -0.026(2)
C107 0.122(4) 0.065(4) 0.059(6) 0.006(4) 0.010(3) 0.020(3)
C108 0.0493(19) 0.040(3) 0.060(4) 0.006(3) -0.002(2) -0.004(2)

loop_
_atom_type_symbol
_atom_type_description
_atom_type_scat_dispersion_real
_atom_type_scat_dispersion_imag
_atom_type_scat_source
C C 0.0033 0.0016 'International Tables Vol C Tables 4.2.6.8 and 6.1.1.4'
H H 0.0000 0.0000 'International Tables Vol C Tables 4.2.6.8 and 6.1.1.4'
N N 0.0061 0.0033 'International Tables Vol C Tables 4.2.6.8 and 6.1.1.4'
Fe Fe 0.3463 0.8444 'International Tables Vol C Tables 4.2.6.8 and 6.1.1.4'
Co Co 0.3494 0.9721 'International Tables Vol C Tables 4.2.6.8 and 6.1.1.4'

loop_
_geom_angle_atom_site_label_1
_geom_angle_atom_site_label_2
_geom_angle_atom_site_label_3
_geom_angle
C8 Co1 C9 90.4(2)
C8 Co1 C2 177.02(18)
C9 Co1 C2 90.25(19)
C8 Co1 C3 88.26(18)
C9 Co1 C3 90.89(19)
C2 Co1 C3 88.83(17)
C8 Co1 C1 94.4(2)
C9 Co1 C1 174.3(2)
C2 Co1 C1 85.09(18)
C3 Co1 C1 92.37(17)
C8 Co1 C7 88.90(18)
C9 Co1 C7 88.8(2)
C2 Co1 C7 94.02(17)
C3 Co1 C7 177.14(19)
C1 Co1 C7 88.19(18)
C4 Co2 C10 88.37(18)
C4 Co2 C12 177.9(2)
C10 Co2 C12 90.03(18)
C4 Co2 C11 88.63(16)
C10 Co2 C11 86.8(2)
C12 Co2 C11 92.60(15)
C4 Co2 C6 92.12(16)
C10 Co2 C6 96.2(2)
C12 Co2 C6 86.74(15)
C11 Co2 C6 176.9(2)
C4 Co2 C5 88.33(17)
C10 Co2 C5 174.90(17)
C12 Co2 C5 93.35(18)
C11 Co2 C5 89.2(2)
C6 Co2 C5 87.76(19)
N4 Fe1 N1 88.84(11)
N4 Fe1 N16 100.56(13)
N1 Fe1 N16 90.61(14)
N4 Fe1 N15 97.04(11)
N1 Fe1 N15 165.49(14)
N16 Fe1 N15 75.30(14)
N4 Fe1 N14 165.77(15)
N1 Fe1 N14 92.33(12)
N16 Fe1 N14 93.61(13)
N15 Fe1 N14 85.24(11)
N4 Fe1 N13 89.35(12)
N1 Fe1 N13 103.16(13)
N16 Fe1 N13 163.26(11)
N15 Fe1 N13 90.21(13)
N14 Fe1 N13 76.57(13)
N19 Fe2 N2 172.81(13)
N19 Fe2 N5 90.74(14)
N2 Fe2 N5 88.70(14)
N19 Fe2 N17 96.41(13)
N2 Fe2 N17 90.78(13)
N5 Fe2 N17 91.72(14)
N19 Fe2 N20 81.27(13)
N2 Fe2 N20 91.58(13)
N5 Fe2 N20 91.84(14)
N17 Fe2 N20 175.77(16)
N19 Fe2 N18 88.35(14)
N2 Fe2 N18 92.99(14)
N5 Fe2 N18 173.65(13)
N17 Fe2 N18 82.14(14)
N20 Fe2 N18 94.23(14)
N24 Fe3 N21 169.13(13)
N24 Fe3 N3 92.78(14)
N21 Fe3 N3 94.26(15)
N24 Fe3 N6 96.06(13)
N21 Fe3 N6 92.45(13)
N3 Fe3 N6 88.11(13)
N24 Fe3 N22 88.94(14)
N21 Fe3 N22 82.26(14)
N3 Fe3 N22 94.47(14)
N6 Fe3 N22 174.26(11)
N24 Fe3 N23 82.46(14)
N21 Fe3 N23 90.95(14)
N3 Fe3 N23 174.17(15)
N6 Fe3 N23 89.04(14)
N22 Fe3 N23 88.83(14)
C1 N1 Fe1 166.0(3)
C2 N2 Fe2 166.8(3)
C3 N3 Fe3 166.8(4)
C4 N4 Fe1 156.9(3)
C5 N5 Fe2 167.0(3)
C6 N6 Fe3 164.6(3)
C15 N13 C13 115.7(4)
C15 N13 Fe1 130.1(3)
C13 N13 Fe1 114.2(3)
C24 N14 C14 114.0(3)
C24 N14 Fe1 132.3(3)
C14 N14 Fe1 113.6(2)
C31 N15 C29 113.8(3)
C31 N15 Fe1 129.9(3)
C29 N15 Fe1 116.2(3)
C30 N16 C40 118.8(4)
C30 N16 Fe1 115.9(3)
C40 N16 Fe1 125.3(3)
C47 N17 C45 116.0(3)
C47 N17 Fe2 129.4(3)
C45 N17 Fe2 114.6(3)
C46 N18 C56 115.8(4)
C46 N18 Fe2 113.8(3)
C56 N18 Fe2 130.3(3)
C61 N19 C63 114.6(3)
C61 N19 Fe2 116.6(3)
C63 N19 Fe2 128.3(2)
C72 N20 C62 115.5(3)
C72 N20 Fe2 131.3(2)
C62 N20 Fe2 112.8(3)
C77 N21 C79 114.9(3)
C77 N21 Fe3 113.2(3)
C79 N21 Fe3 131.7(3)
C88 N22 C78 116.5(3)
C88 N22 Fe3 130.8(3)
C78 N22 Fe3 112.7(3)
C93 N23 C95 118.4(4)
C93 N23 Fe3 112.9(2)
C95 N23 Fe3 128.8(3)
C104 N24 C94 113.6(4)
C104 N24 Fe3 131.5(3)
C94 N24 Fe3 114.4(2)
N1 C1 Co1 172.4(4)
N2 C2 Co1 172.1(3)
N3 C3 Co1 175.5(4)
N4 C4 Co2 175.1(4)
N5 C5 Co2 173.1(2)
N6 C6 Co2 168.3(4)
N7 C7 Co1 176.5(5)
N8 C8 Co1 177.6(4)
N9 C9 Co1 176.3(5)
N10 C10 Co2 178.6(3)
N11 C11 Co2 176.8(3)
N12 C12 Co2 178.3(5)
N13 C13 C14 119.2(4)
N13 C13 C18 120.5(4)
C14 C13 C18 120.2(3)
C13 C14 N14 116.2(3)
C13 C14 C21 122.8(5)
N14 C14 C21 120.9(4)
N13 C15 C16 127.5(3)
C17 C16 C15 116.6(4)
C17 C16 C25 122.3(5)
C15 C16 C25 121.0(4)
C16 C17 C18 120.3(5)
C16 C17 C26 124.2(4)
C18 C17 C26 115.1(4)
C17 C18 C19 125.6(5)
C17 C18 C13 119.3(3)
C19 C18 C13 115.0(4)
C20 C19 C18 124.1(5)
C19 C20 C21 124.4(4)
C22 C21 C20 127.3(4)
C22 C21 C14 119.3(5)
C20 C21 C14 113.3(4)
C21 C22 C23 121.1(3)
C21 C22 C27 117.8(5)
C23 C22 C27 121.0(4)
C24 C23 C28 123.9(5)
C24 C23 C22 113.8(4)
C28 C23 C22 122.1(3)
N14 C24 C23 130.8(5)
C30 C29 C34 122.4(4)
C30 C29 N15 113.0(3)
C34 C29 N15 124.5(4)
N16 C30 C29 119.3(4)
N16 C30 C37 120.6(4)
C29 C30 C37 119.9(4)
N15 C31 C32 127.3(4)
C33 C32 C31 115.3(4)
C33 C32 C41 122.2(4)
C31 C32 C41 122.5(4)
C34 C33 C32 120.8(4)
C34 C33 C42 123.3(4)
C32 C33 C42 116.0(4)
C33 C34 C29 118.1(4)
C33 C34 C35 124.7(4)
C29 C34 C35 116.9(4)
C36 C35 C34 121.6(4)
C35 C36 C37 122.3(5)
C38 C37 C36 123.8(4)
C38 C37 C30 119.5(4)
C36 C37 C30 116.7(4)
C39 C38 C37 119.0(4)
C39 C38 C43 119.3(4)
C37 C38 C43 121.2(4)
C38 C39 C40 119.1(4)
C38 C39 C44 124.2(4)
C40 C39 C44 116.6(4)
N16 C40 C39 122.6(4)
N17 C45 C50 123.4(4)
N17 C45 C46 115.4(3)
C50 C45 C46 121.2(4)
N18 C46 C53 125.4(4)
N18 C46 C45 113.8(4)
C53 C46 C45 120.8(4)
N17 C47 C48 124.3(4)
C49 C48 C47 118.8(4)
C49 C48 C57 123.0(4)
C47 C48 C57 118.1(4)
C48 C49 C50 118.9(4)
C48 C49 C58 120.6(4)
C50 C49 C58 120.5(4)
C49 C50 C45 118.5(4)
C49 C50 C51 126.8(4)
C45 C50 C51 114.7(4)
C52 C51 C50 121.7(4)
C51 C52 C53 124.2(5)
C46 C53 C54 118.1(4)
C46 C53 C52 117.3(4)
C54 C53 C52 124.5(4)
C55 C54 C53 115.6(5)
C55 C54 C59 125.5(5)
C53 C54 C59 118.8(4)
C56 C55 C54 122.7(5)
C56 C55 C60 116.7(4)
C54 C55 C60 120.6(5)
C55 C56 N18 122.4(4)
N19 C61 C62 114.6(3)
N19 C61 C66 125.3(4)
C62 C61 C66 119.9(3)
N20 C62 C61 113.8(3)
N20 C62 C69 122.9(4)
C61 C62 C69 123.1(3)
N19 C63 C64 124.1(4)
C65 C64 C63 122.1(4)
C65 C64 C73 117.7(4)
C63 C64 C73 119.2(4)
C64 C65 C66 115.1(4)
C64 C65 C74 128.0(4)
C66 C65 C74 116.9(4)
C67 C66 C65 126.4(4)
C67 C66 C61 115.1(4)
C65 C66 C61 118.5(4)
C68 C67 C66 122.6(4)
C67 C68 C69 124.6(4)
C70 C69 C62 117.7(3)
C70 C69 C68 128.0(3)
C62 C69 C68 114.3(4)
C69 C70 C71 120.9(4)
C69 C70 C75 123.5(3)
C71 C70 C75 115.5(4)
C72 C71 C70 117.5(4)
C72 C71 C76 118.0(3)
C70 C71 C76 124.5(3)
C71 C72 N20 125.4(3)
N21 C77 C78 115.3(3)
N21 C77 C82 120.9(3)
C78 C77 C82 123.8(3)
N22 C78 C77 115.5(3)
N22 C78 C85 123.1(4)
C77 C78 C85 121.3(3)
N21 C79 C80 122.8(3)
C81 C80 C79 123.5(4)
C81 C80 C89 120.0(3)
C79 C80 C89 116.3(3)
C80 C81 C82 114.5(3)
C80 C81 C90 122.5(4)
C82 C81 C90 123.0(3)
C81 C82 C77 123.1(4)
C81 C82 C83 123.6(3)
C77 C82 C83 113.2(4)
C84 C83 C82 122.0(4)
C83 C84 C85 123.3(4)
C86 C85 C84 126.2(4)
C86 C85 C78 117.4(4)
C84 C85 C78 116.5(4)
C87 C86 C85 118.1(4)
C87 C86 C91 121.8(4)
C85 C86 C91 120.1(4)
C86 C87 C88 120.4(4)
C86 C87 C92 118.6(4)
C88 C87 C92 120.7(4)
N22 C88 C87 124.2(4)
N23 C93 C94 118.3(4)
N23 C93 C98 125.7(3)
C94 C93 C98 116.1(4)
N24 C94 C101 123.9(3)
N24 C94 C93 111.8(4)
C101 C94 C93 124.3(4)
N23 C95 C96 122.5(4)
C97 C96 C95 121.7(3)
C97 C96 C105 119.7(4)
C95 C96 C105 118.6(4)
C96 C97 C106 119.7(4)
C96 C97 C98 118.1(4)
C106 C97 C98 121.9(4)
C99 C98 C93 119.8(4)
C99 C98 C97 126.6(5)
C93 C98 C97 113.6(4)
C100 C99 C98 119.2(5)
C99 C100 C101 126.5(5)
C102 C101 C94 119.8(5)
C102 C101 C100 126.4(5)
C94 C101 C100 113.8(4)
C101 C102 C103 117.2(4)
C101 C102 C107 125.8(5)
C103 C102 C107 116.9(4)
C104 C103 C102 118.4(4)
C104 C103 C108 120.5(4)
C102 C103 C108 121.0(4)
C103 C104 N24 126.7(5)

loop_
_geom_bond_atom_site_label_1
_geom_bond_atom_site_label_2
_geom_bond_distance
Co1 C8 1.814(5)
Co1 C9 1.836(5)
Co1 C2 1.852(4)
Co1 C3 1.891(4)
Co1 C1 1.895(4)
Co1 C7 1.909(4)
Co2 C4 1.870(3)
Co2 C10 1.886(5)
Co2 C12 1.890(3)
Co2 C11 1.909(4)
Co2 C6 1.917(4)
Co2 C5 1.925(5)
Fe1 N4 2.026(3)
Fe1 N1 2.084(3)
Fe1 N16 2.115(4)
Fe1 N15 2.133(3)
Fe1 N14 2.139(3)
Fe1 N13 2.187(4)
Fe2 N19 1.917(3)
Fe2 N2 1.924(3)
Fe2 N5 1.927(4)
Fe2 N17 1.929(3)
Fe2 N20 1.955(3)
Fe2 N18 1.992(4)
Fe3 N24 1.936(3)
Fe3 N21 1.943(3)
Fe3 N3 1.946(4)
Fe3 N6 1.958(3)
Fe3 N22 1.961(3)
Fe3 N23 1.985(4)
N1 C1 1.166(5)
N2 C2 1.215(5)
N3 C3 1.177(5)
N4 C4 1.198(4)
N5 C5 1.157(6)
N6 C6 1.171(5)
N7 C7 1.147(5)
N8 C8 1.231(6)
N9 C9 1.120(7)
N10 C10 1.184(6)
N11 C11 1.135(5)
N12 C12 1.171(4)
N13 C15 1.345(5)
N13 C13 1.348(4)
N14 C24 1.325(5)
N14 C14 1.446(7)
N15 C31 1.337(6)
N15 C29 1.403(5)
N16 C30 1.339(5)
N16 C40 1.376(6)
N17 C47 1.358(6)
N17 C45 1.377(6)
N18 C46 1.366(5)
N18 C56 1.368(6)
N19 C61 1.327(5)
N19 C63 1.388(5)
N20 C72 1.387(5)
N20 C62 1.392(4)
N21 C77 1.373(5)
N21 C79 1.385(5)
N22 C88 1.319(5)
N22 C78 1.376(5)
N23 C93 1.304(6)
N23 C95 1.339(4)
N24 C104 1.376(4)
N24 C94 1.394(6)
C13 C14 1.379(6)
C13 C18 1.465(7)
C14 C21 1.452(5)
C15 C16 1.433(7)
C16 C17 1.318(5)
C16 C25 1.519(6)
C17 C18 1.419(6)
C17 C26 1.537(7)
C18 C19 1.420(5)
C19 C20 1.291(6)
C20 C21 1.442(7)
C21 C22 1.355(6)
C22 C23 1.472(7)
C22 C27 1.548(5)
C23 C24 1.377(5)
C23 C28 1.420(6)
C29 C30 1.389(6)
C29 C34 1.399(5)
C30 C37 1.453(6)
C31 C32 1.428(5)
C32 C33 1.413(6)
C32 C41 1.504(7)
C33 C34 1.391(7)
C33 C42 1.545(6)
C34 C35 1.433(7)
C35 C36 1.357(7)
C36 C37 1.414(6)
C37 C38 1.389(7)
C38 C39 1.383(6)
C38 C43 1.553(7)
C39 C40 1.405(7)
C39 C44 1.515(7)
C45 C50 1.433(5)
C45 C46 1.434(6)
C46 C53 1.382(6)
C47 C48 1.433(5)
C48 C49 1.387(7)
C48 C57 1.472(7)
C49 C50 1.417(6)
C49 C58 1.539(6)
C50 C51 1.494(7)
C51 C52 1.290(7)
C52 C53 1.437(6)
C53 C54 1.421(7)
C54 C55 1.416(6)
C54 C59 1.538(7)
C55 C56 1.347(7)
C55 C60 1.540(8)
C61 C62 1.404(6)
C61 C66 1.459(5)
C62 C69 1.429(5)
C63 C64 1.411(5)
C64 C65 1.375(6)
C64 C73 1.543(7)
C65 C66 1.456(6)
C65 C74 1.466(6)
C66 C67 1.455(6)
C67 C68 1.315(6)
C68 C69 1.431(5)
C69 C70 1.384(6)
C70 C71 1.426(5)
C70 C75 1.549(6)
C71 C72 1.364(5)
C71 C76 1.481(6)
C77 C78 1.387(5)
C77 C82 1.434(5)
C78 C85 1.435(6)
C79 C80 1.401(5)
C80 C81 1.344(5)
C80 C89 1.543(5)
C81 C82 1.382(6)
C81 C90 1.472(5)
C82 C83 1.514(6)
C83 C84 1.340(6)
C84 C85 1.432(6)
C85 C86 1.414(6)
C86 C87 1.376(6)
C86 C91 1.530(6)
C87 C88 1.397(6)
C87 C92 1.525(6)
C93 C94 1.445(5)
C93 C98 1.469(7)
C94 C101 1.429(7)
C95 C96 1.408(6)
C96 C97 1.354(7)
C96 C105 1.505(5)
C97 C106 1.441(7)
C97 C98 1.485(5)
C98 C99 1.434(7)
C99 C100 1.347(6)
C100 C101 1.430(8)
C101 C102 1.380(5)
C102 C103 1.458(7)
C102 C107 1.512(7)
C103 C104 1.368(7)
C103 C108 1.524(5)

loop_
_platon_squeeze_void_nr
_platon_squeeze_void_average_x
_platon_squeeze_void_average_y
_platon_squeeze_void_average_z
_platon_squeeze_void_volume
_platon_squeeze_void_count_electrons
1 0.500 0.312 0.187 3310.5 1584.9
